data_4021367
loop_
_publ_author_name
'Arnaud Sala\"un'
'Anna\"ick Favre'
'Barbara Le Grel'
'Michel Potel'
'Philippe Le Grel'

_publ_section_title
;
 Conformation of N^\a^-Substituted Hydrazino Acetamides in CDCl~3~,
 he Precious Help of the Analysis of \D\d between Amidic Hydrogens,
 and Correlation to the Conformation of Aza-\b^3^-peptides
;
_journal_name_full 'Journal of Organic Chemistry'
_journal_page_first 150
_journal_page_last 158
_journal_paper_doi 10.1021/jo051887q
_journal_volume 71
_journal_year 2006
_chemical_compound_source 'synthesis as described'
_chemical_formula_moiety 'C9 H12 N2 O1'
_chemical_formula_sum 'C9 H12 N2 O'
_chemical_formula_weight 164.21
_chemical_name_systematic
;
 ?
;
_space_group_IT_number 14
_symmetry_cell_setting monoclinic
_symmetry_space_group_name_Hall '-P 2yab'
_symmetry_space_group_name_H-M 'P 1 21/a 1'
_atom_sites_solution_hydrogens geom
_atom_sites_solution_primary direct
_atom_sites_solution_secondary difmap
_audit_conform_dict_location ftp://ftp.iucr.org/pub/cif_core.dic
_audit_conform_dict_name cif_core.dic
_audit_conform_dict_version 2.2
_audit_creation_date 2005-03-22T16:02:39-00:00
_audit_creation_method 'WinGX routine CIF_UPDATE'
_cell_angle_alpha 90
_cell_angle_beta 99.626(2)
_cell_angle_gamma 90
_cell_formula_units_Z 4
_cell_length_a 10.0907(2)
_cell_length_b 5.1112(2)
_cell_length_c 17.8226(8)
_cell_measurement_reflns_used 2199
_cell_measurement_temperature 293(2)
_cell_measurement_theta_max 27.485
_cell_measurement_theta_min 2.546
_cell_measurement_wavelength 0.71073
_cell_volume 906.27(6)
_computing_cell_refinement 'HKL Scalepack (Otwinowski & Minor 1997)'
_computing_data_collection 'Collect (Nonius BV, 1997-2000)'
_computing_data_reduction 'HKL Denzo and Scalepack (Otwinowski & Minor 1997)'
_computing_molecular_graphics 'Ortep-3 for Windows (Farrugia, 1997)'
_computing_publication_material 'WinGX publication routines (Farrugia, 1999)'
_computing_structure_refinement 'SHELXL-97 (Sheldrick, 1997)'
_computing_structure_solution 'SHELXS-97 (Sheldrick, 1997)'
_diffrn_ambient_temperature 293(2)
_diffrn_detector 'CCD plate'
_diffrn_detector_area_resol_mean 9
_diffrn_measured_fraction_theta_full 0.991
_diffrn_measured_fraction_theta_max 0.991
_diffrn_measurement_device '95mm CCD camera on \k-goniostat'
_diffrn_measurement_device_type KappaCCD
_diffrn_measurement_method 'CCD rotation images, thick slices'
_diffrn_orient_matrix_type 'by Nonius Collect from scalepack cell'
_diffrn_orient_matrix_UB_11 0.762653E-1
_diffrn_orient_matrix_UB_12 0.35417E-1
_diffrn_orient_matrix_UB_13 0.04233
_diffrn_orient_matrix_UB_21 -0.654047E-1
_diffrn_orient_matrix_UB_22 0.324089E-1
_diffrn_orient_matrix_UB_23 0.353874E-1
_diffrn_orient_matrix_UB_31 0.30653E-2
_diffrn_orient_matrix_UB_32 -0.189667
_diffrn_orient_matrix_UB_33 0.139511E-1
_diffrn_radiation_monochromator graphite
_diffrn_radiation_probe x-ray
_diffrn_radiation_type MoK\a
_diffrn_radiation_wavelength 0.71069
_diffrn_reflns_av_R_equivalents 0.0313
_diffrn_reflns_av_unetI/netI 0.0447
_diffrn_reflns_limit_h_max 13
_diffrn_reflns_limit_h_min -12
_diffrn_reflns_limit_k_max 6
_diffrn_reflns_limit_k_min -6
_diffrn_reflns_limit_l_max 22
_diffrn_reflns_limit_l_min -23
_diffrn_reflns_number 3693
_diffrn_reflns_theta_full 27.5
_diffrn_reflns_theta_max 27.5
_diffrn_reflns_theta_min 3.48
_diffrn_source 'Enraf Nonius FR590'
_exptl_absorpt_coefficient_mu 0.081
_exptl_absorpt_correction_type none
_exptl_crystal_colour colorless
_exptl_crystal_density_diffrn 1.203
_exptl_crystal_density_method 'not measured'
_exptl_crystal_description prism
_exptl_crystal_F_000 352
_exptl_crystal_size_max 0.60
_exptl_crystal_size_mid 0.45
_exptl_crystal_size_min 0.25
_refine_diff_density_max 0.203
_refine_diff_density_min -0.153
_refine_diff_density_rms 0.033
_refine_ls_extinction_coef 0.07(2)
_refine_ls_extinction_expression Fc^*^=kFc[1+0.001xFc^2^\l^3^/sin(2\q)]^-1/4^
_refine_ls_extinction_method SHELXL
_refine_ls_goodness_of_fit_ref 1.036
_refine_ls_hydrogen_treatment mixed
_refine_ls_matrix_type full
_refine_ls_number_parameters 122
_refine_ls_number_reflns 2070
_refine_ls_number_restraints 0
_refine_ls_restrained_S_all 1.036
_refine_ls_R_factor_all 0.0825
_refine_ls_R_factor_gt 0.0553
_refine_ls_shift/su_max 0.001
_refine_ls_shift/su_mean 0
_refine_ls_structure_factor_coef Fsqd
_refine_ls_weighting_details 'calc w=1/[\s^2^(Fo^2^)+(0.0899P)^2^+0.1025P] where P=(Fo^2^+2Fc^2^)/3'
_refine_ls_weighting_scheme calc
_refine_ls_wR_factor_gt 0.1507
_refine_ls_wR_factor_ref 0.1692
_reflns_number_gt 1419
_reflns_number_total 2070
_reflns_threshold_expression >2sigma(I)
_cod_data_source_file jo051887qsi20050908_052214.cif
_cod_original_sg_symbol_H-M 'P 21/a'
_cod_database_code 4021367

loop_
_symmetry_equiv_pos_as_xyz
'x, y, z'
'-x+1/2, y+1/2, -z'
'-x, -y, -z'
'x-1/2, -y-1/2, z'

loop_
_atom_site_label
_atom_site_type_symbol
_atom_site_fract_x
_atom_site_fract_y
_atom_site_fract_z
_atom_site_U_iso_or_equiv
_atom_site_adp_type
_atom_site_occupancy
_atom_site_symmetry_multiplicity
_atom_site_calc_flag
_atom_site_refinement_flags
O1 O 0.15753(11) 0.87142(19) 0.05171(7) 0.0612(4) Uani 1 1 d .
N2 N 0.16078(13) 0.4333(3) 0.05741(8) 0.0509(4) Uani 1 1 d .
N3 N -0.03414(15) 0.4152(3) 0.14518(8) 0.0599(4) Uani 1 1 d .
C4 C 0.11795(13) 0.6637(3) 0.07598(8) 0.0435(4) Uani 1 1 d .
C5 C 0.01726(16) 0.6708(3) 0.12974(9) 0.0539(4) Uani 1 1 d .
H5A H 0.0593 0.749 0.1774 0.065 Uiso 1 1 calc R
H5B H -0.0575 0.7817 0.1081 0.065 Uiso 1 1 calc R
C6 C -0.02004(18) 0.4618(4) 0.28399(9) 0.0636(5) Uani 1 1 d .
C7 C -0.10985(18) 0.4179(4) 0.20847(10) 0.0744(6) Uani 1 1 d .
H7A H -0.1565 0.2524 0.2098 0.089 Uiso 1 1 calc R
H7B H -0.1769 0.5555 0.2001 0.089 Uiso 1 1 calc R
C8 C 0.0953(2) 0.3171(4) 0.30485(12) 0.0823(6) Uani 1 1 d .
H8 H 0.1188 0.1933 0.2712 0.099 Uiso 1 1 calc R
C9 C -0.0513(3) 0.6432(4) 0.33448(14) 0.0958(7) Uani 1 1 d .
H9 H -0.1279 0.7457 0.3217 0.115 Uiso 1 1 calc R
C10 C 0.1766(3) 0.3506(5) 0.37409(14) 0.1017(8) Uani 1 1 d .
H10 H 0.2545 0.2516 0.3867 0.122 Uiso 1 1 calc R
C11 C 0.1428(4) 0.5274(6) 0.42349(14) 0.1147(10) Uani 1 1 d .
H11 H 0.1968 0.548 0.4708 0.138 Uiso 1 1 calc R
C12 C 0.0306(4) 0.6761(6) 0.40504(16) 0.1245(11) Uani 1 1 d .
H12 H 0.0085 0.7993 0.4393 0.149 Uiso 1 1 calc R
H3 H -0.086(2) 0.363(4) 0.1035(12) 0.077(6) Uiso 1 1 d .
H2A H 0.1288(17) 0.294(4) 0.0744(9) 0.059(5) Uiso 1 1 d .
H2B H 0.2209(18) 0.418(3) 0.0219(10) 0.060(4) Uiso 1 1 d .

loop_
_atom_site_aniso_label
_atom_site_aniso_U_11
_atom_site_aniso_U_22
_atom_site_aniso_U_33
_atom_site_aniso_U_23
_atom_site_aniso_U_13
_atom_site_aniso_U_12
O1 0.0732(8) 0.0358(6) 0.0823(8) 0.0036(5) 0.0358(6) -0.0015(5)
N2 0.0596(8) 0.0344(7) 0.0622(8) 0.0041(6) 0.0205(6) 0.0004(5)
N3 0.0648(8) 0.0647(9) 0.0523(8) -0.0018(7) 0.0158(6) -0.0201(7)
C4 0.0464(7) 0.0360(7) 0.0483(8) 0.0009(6) 0.0084(6) -0.0017(5)
C5 0.0580(9) 0.0491(9) 0.0579(9) -0.0026(7) 0.0194(7) -0.0037(7)
C6 0.0731(11) 0.0665(11) 0.0574(9) 0.0044(8) 0.0287(8) -0.0082(9)
C7 0.0624(10) 0.0991(14) 0.0660(11) 0.0080(10) 0.0237(8) -0.0162(10)
C8 0.0919(14) 0.0880(14) 0.0692(12) -0.0046(10) 0.0198(10) 0.0054(11)
C9 0.1206(19) 0.0886(16) 0.0857(15) -0.0057(12) 0.0388(13) 0.0136(13)
C10 0.1080(18) 0.120(2) 0.0738(14) 0.0074(13) 0.0047(12) 0.0032(15)
C11 0.151(3) 0.125(2) 0.0644(14) -0.0062(14) 0.0088(16) -0.016(2)
C12 0.192(3) 0.104(2) 0.0848(17) -0.0303(15) 0.047(2) -0.003(2)

loop_
_atom_type_symbol
_atom_type_description
_atom_type_scat_dispersion_real
_atom_type_scat_dispersion_imag
_atom_type_scat_source
C C 0.0033 0.0016 'International Tables Vol C Tables 4.2.6.8 and 6.1.1.4'
H H 0 0 'International Tables Vol C Tables 4.2.6.8 and 6.1.1.4'
N N 0.0061 0.0033 'International Tables Vol C Tables 4.2.6.8 and 6.1.1.4'
O O 0.0106 0.006 'International Tables Vol C Tables 4.2.6.8 and 6.1.1.4'

loop_
_exptl_crystal_face_index_h
_exptl_crystal_face_index_k
_exptl_crystal_face_index_l
_exptl_crystal_face_perp_dist
1 0 0 0.12
-1 0 0 0.14
0 1 0 0.4
0 -1 0 0.35
0 0 1 0.2
0 0 -1 0.2
1 0 1 0.15
-1 0 -1 0.15
-1 0 1 0.22
1 0 -1 0.22

loop_
_geom_angle_atom_site_label_1
_geom_angle_atom_site_label_2
_geom_angle_atom_site_label_3
_geom_angle
C4 N2 H2A 119.8(12)
C4 N2 H2B 121.0(11)
H2A N2 H2B 118.9(15)
C5 N3 C7 112.78(14)
C5 N3 H3 107.3(13)
C7 N3 H3 109.8(14)
O1 C4 N2 122.76(13)
O1 C4 C5 119.50(12)
N2 C4 C5 117.74(12)
N3 C5 C4 113.54(12)
N3 C5 H5A 108.9
C4 C5 H5A 108.9
N3 C5 H5B 108.9
C4 C5 H5B 108.9
H5A C5 H5B 107.7
C9 C6 C8 117.7(2)
C9 C6 C7 121.3(2)
C8 C6 C7 121.04(17)
N3 C7 C6 112.07(14)
N3 C7 H7A 109.2
C6 C7 H7A 109.2
N3 C7 H7B 109.2
C6 C7 H7B 109.2
H7A C7 H7B 107.9
C10 C8 C6 121.8(2)
C10 C8 H8 119.1
C6 C8 H8 119.1
C6 C9 C12 120.6(2)
C6 C9 H9 119.7
C12 C9 H9 119.7
C11 C10 C8 119.6(3)
C11 C10 H10 120.2
C8 C10 H10 120.2
C10 C11 C12 120.7(2)
C10 C11 H11 119.7
C12 C11 H11 119.7
C11 C12 C9 119.7(2)
C11 C12 H12 120.2
C9 C12 H12 120.2

loop_
_geom_bond_atom_site_label_1
_geom_bond_atom_site_label_2
_geom_bond_distance
O1 C4 1.2374(16)
N2 C4 1.3157(18)
N2 H2A 0.859(19)
N2 H2B 0.95(2)
N3 C5 1.449(2)
N3 C7 1.464(2)
N3 H3 0.88(2)
C4 C5 1.509(2)
C5 H5A 0.97
C5 H5B 0.97
C6 C9 1.365(3)
C6 C8 1.377(3)
C6 C7 1.508(3)
C7 H7A 0.97
C7 H7B 0.97
C8 C10 1.373(3)
C8 H8 0.93
C9 C12 1.395(4)
C9 H9 0.93
C10 C11 1.345(4)
C10 H10 0.93
C11 C12 1.358(4)
C11 H11 0.93
C12 H12 0.93

loop_
_cod_related_entry_id
_cod_related_entry_database
_cod_related_entry_code
1 ChemSpider 383787
